data_2002886
loop_
_publ_author_name
'Kipka, R'
'Mueller-Buschbaum, H'

_publ_section_title
;
Zur Kenntnis von Ba2 Cu3 O4 Br2, mit einem Beitrag zum Mischkristall
Ba2 Cu3 O4 Cl Br
;
_journal_name_full
;
Zeitschrift fuer Anorganische und Allgemeine Chemie
;
_journal_page_first 1
_journal_page_last 4
_journal_paper_doi 10.1002/zaac.19764240102
_journal_volume 424
_journal_year 1976
_chemical_formula_structural 'Ba2 (Cu3 O4 Cl Br)'
_chemical_formula_sum 'Ba2 Br Cl Cu3 O4'
_chemical_name_systematic 'Dibarium tetraoxochlorobromotricuprate'
_space_group_IT_number 139
_symmetry_cell_setting tetragonal
_symmetry_Int_Tables_number 139
_symmetry_space_group_name_Hall '-I 4 2'
_symmetry_space_group_name_H-M 'I 4/m m m'
_cell_angle_alpha 90
_cell_angle_beta 90
_cell_angle_gamma 90
_cell_formula_units_Z 2
_cell_length_a 5.526
_cell_length_b 5.526
_cell_length_c 14.192
_cell_volume 433.4
_exptl_crystal_density_meas 4.93
_refine_ls_R_factor_all 0.085
_cod_database_code 2002886

loop_
_symmetry_equiv_pos_as_xyz
x,y,z
-x,-y,z
-x,y,z
x,-y,z
-y,x,z
y,-x,z
y,x,z
-y,-x,z
-x,-y,-z
x,y,-z
x,-y,-z
-x,y,-z
y,-x,-z
-y,x,-z
-y,-x,-z
y,x,-z
1/2+x,1/2+y,1/2+z
1/2-x,1/2-y,1/2+z
1/2-x,1/2+y,1/2+z
1/2+x,1/2-y,1/2+z
1/2-y,1/2+x,1/2+z
1/2+y,1/2-x,1/2+z
1/2+y,1/2+x,1/2+z
1/2-y,1/2-x,1/2+z
1/2-x,1/2-y,1/2-z
1/2+x,1/2+y,1/2-z
1/2+x,1/2-y,1/2-z
1/2-x,1/2+y,1/2-z
1/2+y,1/2-x,1/2-z
1/2-y,1/2+x,1/2-z
1/2-y,1/2-x,1/2-z
1/2+y,1/2+x,1/2-z

loop_
_atom_site_label
_atom_site_type_symbol
_atom_site_symmetry_multiplicity
_atom_site_Wyckoff_symbol
_atom_site_fract_x
_atom_site_fract_y
_atom_site_fract_z
_atom_site_occupancy
_atom_site_attached_hydrogens
_atom_site_calc_flag
Ba1 Ba2+ 4 e 0. 0. 0.369(4) 1. 0 d
Cu1 Cu2+ 4 c 0. 0.5 0. 1. 0 d
Cu2 Cu2+ 2 a 0. 0. 0. 1. 0 d
Cl1 Cl1- 4 d 0. 0.5 0.25 0.5 0 d
Br1 Br1- 4 d 0. 0.5 0.25 0.5 0 d
O1 O2- 8 h 0.25 0.25 0. 1. 0 d

loop_
_atom_type_symbol
_atom_type_oxidation_number
Ba2+ 2.000
Cu2+ 2.000
Cl1- -1.000
Br1- -1.000
O2- -2.000
